data_4503366
loop_
_publ_author_name
'Zhu, Yuan-Yuan'
'Yi, Hui-Ping'
'Li, Chuang'
'Jiang, Xi-Kui'
'Li, Zhan-Ting'

_publ_section_title
;
 The N&#xE5F8;H&#x00B7;&#x00B7;&#x00B7;X (X = Cl, Br, and I)
 Hydrogen-Bonding Pattern in Aromatic Amides: A Crystallographic and1H NMR
 Study
;
_journal_issue 4
_journal_name_full 'Crystal Growth &amp; Design'
_journal_page_first 1294
_journal_paper_doi 10.1021/cg7010293
_journal_volume 8
_journal_year 2008
_chemical_formula_sum 'C26 H20 Br N O'
_chemical_formula_weight 442.34
_chemical_name_systematic
; 
 ? 
;
_space_group_IT_number 2
_symmetry_cell_setting triclinic
_symmetry_space_group_name_Hall '-P 1'
_symmetry_space_group_name_H-M 'P -1'
_atom_sites_solution_hydrogens geom
_atom_sites_solution_primary direct
_atom_sites_solution_secondary difmap
_audit_creation_method SHELXL-97
_cell_angle_alpha 72.908(4)
_cell_angle_beta 75.294(4)
_cell_angle_gamma 66.122(4)
_cell_formula_units_Z 2
_cell_length_a 9.4628(18)
_cell_length_b 9.6755(19)
_cell_length_c 13.058(3)
_cell_measurement_reflns_used 1571
_cell_measurement_temperature 293(2)
_cell_measurement_theta_max 44.573
_cell_measurement_theta_min 4.765
_cell_volume 1032.4(4)
_computing_cell_refinement 'Bruker SMART'
_computing_data_collection 'Bruker SMART'
_computing_data_reduction 'Bruker SHELXTL'
_computing_molecular_graphics 'Bruker SHELXTL'
_computing_publication_material 'Bruker SHELXTL'
_computing_structure_refinement 'SHELXL-97 (Sheldrick, 1997)'
_computing_structure_solution 'SHELXS-97 (Sheldrick, 1990)'
_diffrn_ambient_temperature 293(2)
_diffrn_measured_fraction_theta_full 0.982
_diffrn_measured_fraction_theta_max 0.982
_diffrn_measurement_device_type 'CCD area detector'
_diffrn_measurement_method 'phi and omega scans'
_diffrn_radiation_monochromator graphite
_diffrn_radiation_source 'fine-focus sealed tube'
_diffrn_radiation_type MoK\a
_diffrn_radiation_wavelength 0.71073
_diffrn_reflns_av_R_equivalents 0.1142
_diffrn_reflns_av_sigmaI/netI 0.1104
_diffrn_reflns_limit_h_max 11
_diffrn_reflns_limit_h_min -10
_diffrn_reflns_limit_k_max 11
_diffrn_reflns_limit_k_min -9
_diffrn_reflns_limit_l_max 16
_diffrn_reflns_limit_l_min -16
_diffrn_reflns_number 5666
_diffrn_reflns_theta_full 26.00
_diffrn_reflns_theta_max 26.00
_diffrn_reflns_theta_min 1.65
_exptl_absorpt_coefficient_mu 2.008
_exptl_absorpt_correction_T_max 1.0000
_exptl_absorpt_correction_T_min 0.7813
_exptl_absorpt_correction_type empirical
_exptl_absorpt_process_details sadabs
_exptl_crystal_colour colorless
_exptl_crystal_density_diffrn 1.423
_exptl_crystal_density_method 'not measured'
_exptl_crystal_description prismatic
_exptl_crystal_F_000 452
_exptl_crystal_size_max 0.487
_exptl_crystal_size_mid 0.425
_exptl_crystal_size_min 0.307
_refine_diff_density_max 1.272
_refine_diff_density_min -1.438
_refine_diff_density_rms 0.097
_refine_ls_extinction_coef 0.025(6)
_refine_ls_extinction_expression Fc^*^=kFc[1+0.001xFc^2^\l^3^/sin(2\q)]^-1/4^
_refine_ls_extinction_method SHELXL
_refine_ls_goodness_of_fit_ref 1.047
_refine_ls_hydrogen_treatment mixed
_refine_ls_matrix_type full
_refine_ls_number_parameters 267
_refine_ls_number_reflns 3983
_refine_ls_number_restraints 1
_refine_ls_restrained_S_all 1.117
_refine_ls_R_factor_all 0.1208
_refine_ls_R_factor_gt 0.0783
_refine_ls_shift/su_max 0.001
_refine_ls_shift/su_mean 0.000
_refine_ls_structure_factor_coef Fsqd
_refine_ls_weighting_details 'calc w=1/[\s^2^(Fo^2^)+(0.1206P)^2^+0.0000P] where P=(Fo^2^+2Fc^2^)/3'
_refine_ls_weighting_scheme calc
_refine_ls_wR_factor_gt 0.2108
_refine_ls_wR_factor_ref 0.2348
_reflns_number_gt 2299
_reflns_number_total 3983
_reflns_threshold_expression >2sigma(I)
_cod_data_source_file cg7010293-file001.cif
_cod_data_source_block cd27409
_cod_depositor_comments
;
The following automatic conversions were performed:

'_symmetry_cell_setting' value 'Triclinic' changed to 'triclinic'
according to /home/saulius/struct/CIF-dictionaries/cif_core.dic
dictionary named 'cif_core.dic' version 2.4.1 from 2010-06-29.

Automatic conversion script
Id: cif_fix_values 1715 2011-07-08 13:25:40Z adriana 
;
_cod_original_cell_volume 1032.4(3)
_cod_original_sg_symbol_H-M P-1
_cod_database_code 4503366

loop_
_symmetry_equiv_pos_as_xyz
'x, y, z'
'-x, -y, -z'

loop_
_atom_site_label
_atom_site_type_symbol
_atom_site_fract_x
_atom_site_fract_y
_atom_site_fract_z
_atom_site_U_iso_or_equiv
_atom_site_adp_type
_atom_site_occupancy
_atom_site_symmetry_multiplicity
_atom_site_calc_flag
_atom_site_refinement_flags
Br Br 0.31786(10) 1.15622(11) 0.57613(6) 0.0987(5) Uani 1 1 d .
O1 O 0.7595(5) 0.9447(5) 0.8111(4) 0.0631(12) Uani 1 1 d .
N1 N 0.5951(6) 0.9814(5) 0.6997(4) 0.0477(12) Uani 1 1 d .
C1 C 0.6655(6) 0.9077(6) 0.7897(4) 0.0386(12) Uani 1 1 d .
C2 C 0.6157(9) 1.1026(7) 0.6137(5) 0.0617(18) Uani 1 1 d D
C3 C 0.7620(12) 1.1234(10) 0.5940(6) 0.095(3) Uani 1 1 d .
H3 H 0.8394 1.0618 0.6370 0.114 Uiso 1 1 calc R
C4 C 0.783(2) 1.2437(16) 0.5048(9) 0.140(5) Uani 1 1 d .
H4 H 0.8755 1.2633 0.4879 0.168 Uiso 1 1 calc R
C5 C 0.664(2) 1.3308(14) 0.4439(8) 0.136(6) Uani 1 1 d .
H5 H 0.6786 1.4104 0.3866 0.175 Uiso 1 1 calc R
C6 C 0.5294(17) 1.3061(11) 0.4635(8) 0.121(4) Uani 1 1 d .
H6 H 0.4542 1.3659 0.4185 0.146 Uiso 1 1 calc R
C7 C 0.5012(13) 1.1921(7) 0.5503(5) 0.102(4) Uani 1 1 d D
C8 C 0.6188(5) 0.7661(5) 0.8584(4) 0.0321(11) Uani 1 1 d .
C9 C 0.7215(5) 0.6236(6) 0.8081(4) 0.0352(12) Uani 1 1 d .
C10 C 0.7239(6) 0.4770(6) 0.8656(5) 0.0423(13) Uani 1 1 d .
H10 H 0.6640 0.4666 0.9340 0.051 Uiso 1 1 calc R
C11 C 0.8116(6) 0.3474(7) 0.8246(5) 0.0521(15) Uani 1 1 d .
H11 H 0.8086 0.2512 0.8642 0.062 Uiso 1 1 calc R
C12 C 0.9038(7) 0.3592(8) 0.7254(6) 0.0596(17) Uani 1 1 d .
H12 H 0.9646 0.2713 0.6976 0.071 Uiso 1 1 calc R
C13 C 0.9057(8) 0.5016(8) 0.6676(5) 0.0703(19) Uani 1 1 d .
H13 H 0.9683 0.5102 0.6001 0.084 Uiso 1 1 calc R
C14 C 0.8153(7) 0.6339(7) 0.7084(4) 0.0529(15) Uani 1 1 d .
H14 H 0.8181 0.7298 0.6682 0.063 Uiso 1 1 calc R
C15 C 0.6562(5) 0.7284(5) 0.9746(4) 0.0318(11) Uani 1 1 d .
C16 C 0.5448(6) 0.7309(6) 1.0658(4) 0.0418(12) Uani 1 1 d .
H16 H 0.4406 0.7611 1.0584 0.050 Uiso 1 1 calc R
C17 C 0.5848(7) 0.6893(6) 1.1687(5) 0.0469(13) Uani 1 1 d .
H17 H 0.5078 0.6913 1.2295 0.056 Uiso 1 1 calc R
C18 C 0.7376(8) 0.6455(6) 1.1809(5) 0.0532(15) Uani 1 1 d .
H18 H 0.7650 0.6184 1.2495 0.064 Uiso 1 1 calc R
C19 C 0.8490(7) 0.6421(6) 1.0909(5) 0.0505(15) Uani 1 1 d .
H19 H 0.9529 0.6125 1.0988 0.061 Uiso 1 1 calc R
C20 C 0.8108(6) 0.6816(6) 0.9886(4) 0.0409(12) Uani 1 1 d .
H20 H 0.8890 0.6770 0.9284 0.049 Uiso 1 1 calc R
C21 C 0.4434(5) 0.8066(5) 0.8591(4) 0.0326(11) Uani 1 1 d .
C22 C 0.3355(6) 0.9410(6) 0.8914(4) 0.0413(13) Uani 1 1 d .
H22 H 0.3712 1.0035 0.9124 0.050 Uiso 1 1 calc R
C23 C 0.1784(6) 0.9837(6) 0.8930(5) 0.0485(14) Uani 1 1 d .
H23 H 0.1092 1.0744 0.9146 0.058 Uiso 1 1 calc R
C24 C 0.1219(6) 0.8923(7) 0.8626(5) 0.0538(15) Uani 1 1 d .
H24 H 0.0151 0.9203 0.8642 0.065 Uiso 1 1 calc R
C25 C 0.2257(6) 0.7607(7) 0.8302(5) 0.0543(15) Uani 1 1 d .
H25 H 0.1890 0.6990 0.8091 0.065 Uiso 1 1 calc R
C26 C 0.3846(6) 0.7172(6) 0.8282(5) 0.0446(13) Uani 1 1 d .
H26 H 0.4531 0.6269 0.8057 0.053 Uiso 1 1 calc R
H1 H 0.527(6) 0.949(6) 0.692(4) 0.036(15) Uiso 1 1 d .

loop_
_atom_site_aniso_label
_atom_site_aniso_U_11
_atom_site_aniso_U_22
_atom_site_aniso_U_33
_atom_site_aniso_U_23
_atom_site_aniso_U_13
_atom_site_aniso_U_12
Br 0.0927(7) 0.1036(8) 0.0654(6) -0.0185(5) -0.0399(4) 0.0157(5)
O1 0.065(3) 0.068(3) 0.076(3) 0.006(2) -0.030(2) -0.047(2)
N1 0.057(3) 0.041(3) 0.046(3) 0.005(2) -0.018(2) -0.023(2)
C1 0.036(3) 0.038(3) 0.040(3) -0.003(2) -0.006(2) -0.014(2)
C2 0.105(5) 0.042(3) 0.037(3) -0.003(3) -0.001(3) -0.035(4)
C3 0.143(8) 0.109(7) 0.058(5) -0.004(4) 0.004(5) -0.091(6)
C4 0.250(16) 0.152(11) 0.069(7) -0.013(7) 0.010(8) -0.149(12)
C5 0.25(2) 0.113(9) 0.051(6) 0.018(6) -0.014(9) -0.118(12)
C6 0.210(13) 0.074(6) 0.064(6) 0.000(5) -0.033(7) -0.038(7)
C7 0.190(13) 0.023(3) 0.017(3) 0.005(3) -0.003(5) -0.045(5)
C8 0.032(2) 0.030(2) 0.034(3) -0.003(2) -0.009(2) -0.010(2)
C9 0.028(2) 0.039(3) 0.041(3) -0.009(2) -0.014(2) -0.009(2)
C10 0.030(3) 0.041(3) 0.056(3) -0.012(3) -0.003(2) -0.013(2)
C11 0.037(3) 0.041(3) 0.082(4) -0.018(3) -0.012(3) -0.013(3)
C12 0.048(3) 0.054(4) 0.082(5) -0.036(4) -0.015(3) -0.006(3)
C13 0.065(4) 0.079(5) 0.050(4) -0.025(4) 0.003(3) -0.008(4)
C14 0.060(4) 0.050(3) 0.040(3) -0.007(3) -0.011(3) -0.011(3)
C15 0.030(2) 0.030(2) 0.039(3) -0.006(2) -0.010(2) -0.012(2)
C16 0.042(3) 0.039(3) 0.046(3) -0.006(2) -0.014(2) -0.015(2)
C17 0.061(4) 0.043(3) 0.041(3) -0.004(2) -0.009(3) -0.025(3)
C18 0.082(4) 0.038(3) 0.046(3) -0.004(3) -0.031(3) -0.019(3)
C19 0.050(3) 0.039(3) 0.071(4) -0.015(3) -0.035(3) -0.007(3)
C20 0.038(3) 0.037(3) 0.048(3) -0.011(2) -0.014(2) -0.009(2)
C21 0.031(2) 0.033(3) 0.036(3) -0.002(2) -0.012(2) -0.013(2)
C22 0.036(3) 0.034(3) 0.059(3) -0.012(2) -0.015(2) -0.012(2)
C23 0.031(3) 0.039(3) 0.070(4) -0.011(3) -0.013(3) -0.005(2)
C24 0.037(3) 0.058(4) 0.074(4) -0.013(3) -0.020(3) -0.019(3)
C25 0.040(3) 0.060(4) 0.078(4) -0.025(3) -0.022(3) -0.018(3)
C26 0.040(3) 0.044(3) 0.055(3) -0.017(3) -0.017(2) -0.009(2)

loop_
_atom_type_symbol
_atom_type_description
_atom_type_scat_dispersion_real
_atom_type_scat_dispersion_imag
_atom_type_scat_source
C C 0.0033 0.0016 'International Tables Vol C Tables 4.2.6.8 and 6.1.1.4'
H H 0.0000 0.0000 'International Tables Vol C Tables 4.2.6.8 and 6.1.1.4'
N N 0.0061 0.0033 'International Tables Vol C Tables 4.2.6.8 and 6.1.1.4'
O O 0.0106 0.0060 'International Tables Vol C Tables 4.2.6.8 and 6.1.1.4'
Br Br -0.2901 2.4595 'International Tables Vol C Tables 4.2.6.8 and 6.1.1.4'

loop_
_geom_angle_atom_site_label_1
_geom_angle_atom_site_label_2
_geom_angle_atom_site_label_3
_geom_angle
C1 N1 C2 131.1(5)
C1 N1 H1 116(4)
C2 N1 H1 112(4)
O1 C1 N1 122.7(5)
O1 C1 C8 123.6(5)
N1 C1 C8 113.6(4)
C7 C2 N1 120.7(7)
C7 C2 C3 122.4(7)
N1 C2 C3 116.8(7)
C4 C3 C2 116.2(10)
C4 C3 H3 121.9
C2 C3 H3 121.9
C5 C4 C3 119.3(11)
C5 C4 H4 120.4
C3 C4 H4 120.4
C6 C5 C4 122.9(10)
C6 C5 H5 118.5
C4 C5 H5 118.5
C5 C6 C7 120.5(12)
C5 C6 H6 119.8
C7 C6 H6 119.8
C2 C7 C6 118.6(11)
C2 C7 Br 120.7(5)
C6 C7 Br 120.6(9)
C21 C8 C9 111.6(4)
C21 C8 C15 111.6(4)
C9 C8 C15 107.4(4)
C21 C8 C1 108.8(4)
C9 C8 C1 108.7(4)
C15 C8 C1 108.7(4)
C14 C9 C10 117.4(5)
C14 C9 C8 123.0(5)
C10 C9 C8 119.7(4)
C11 C10 C9 122.0(5)
C11 C10 H10 119.0
C9 C10 H10 119.0
C12 C11 C10 120.1(6)
C12 C11 H11 120.0
C10 C11 H11 120.0
C13 C12 C11 119.3(6)
C13 C12 H12 120.4
C11 C12 H12 120.4
C12 C13 C14 120.8(6)
C12 C13 H13 119.6
C14 C13 H13 119.6
C9 C14 C13 120.4(6)
C9 C14 H14 119.8
C13 C14 H14 119.8
C16 C15 C20 117.8(5)
C16 C15 C8 123.3(4)
C20 C15 C8 118.8(4)
C15 C16 C17 121.3(5)
C15 C16 H16 119.4
C17 C16 H16 119.4
C18 C17 C16 120.0(5)
C18 C17 H17 120.0
C16 C17 H17 120.0
C19 C18 C17 119.1(5)
C19 C18 H18 120.4
C17 C18 H18 120.4
C18 C19 C20 121.3(5)
C18 C19 H19 119.3
C20 C19 H19 119.3
C19 C20 C15 120.4(5)
C19 C20 H20 119.8
C15 C20 H20 119.8
C26 C21 C22 117.1(4)
C26 C21 C8 123.9(4)
C22 C21 C8 119.1(4)
C23 C22 C21 121.8(5)
C23 C22 H22 119.1
C21 C22 H22 119.1
C22 C23 C24 120.3(5)
C22 C23 H23 119.8
C24 C23 H23 119.8
C25 C24 C23 118.8(5)
C25 C24 H24 120.6
C23 C24 H24 120.6
C24 C25 C26 121.2(5)
C24 C25 H25 119.4
C26 C25 H25 119.4
C25 C26 C21 120.9(5)
C25 C26 H26 119.5
C21 C26 H26 119.5

loop_
_geom_bond_atom_site_label_1
_geom_bond_atom_site_label_2
_geom_bond_distance
Br C7 1.834(11)
O1 C1 1.200(6)
N1 C1 1.361(7)
N1 C2 1.405(7)
N1 H1 0.87(5)
C1 C8 1.563(7)
C2 C7 1.373(11)
C2 C3 1.428(11)
C3 C4 1.421(12)
C3 H3 0.9300
C4 C5 1.376(18)
C4 H4 0.9300
C5 C6 1.342(16)
C5 H5 0.9300
C6 C7 1.386(12)
C6 H6 0.9300
C8 C21 1.542(6)
C8 C9 1.549(7)
C8 C15 1.550(6)
C9 C14 1.379(7)
C9 C10 1.390(7)
C10 C11 1.369(8)
C10 H10 0.9300
C11 C12 1.368(9)
C11 H11 0.9300
C12 C13 1.368(9)
C12 H12 0.9300
C13 C14 1.392(9)
C13 H13 0.9300
C14 H14 0.9300
C15 C16 1.374(7)
C15 C20 1.389(7)
C16 C17 1.389(7)
C16 H16 0.9300
C17 C18 1.370(8)
C17 H17 0.9300
C18 C19 1.363(8)
C18 H18 0.9300
C19 C20 1.377(7)
C19 H19 0.9300
C20 H20 0.9300
C21 C26 1.389(7)
C21 C22 1.393(7)
C22 C23 1.369(7)
C22 H22 0.9300
C23 C24 1.387(8)
C23 H23 0.9300
C24 C25 1.363(8)
C24 H24 0.9300
C25 C26 1.384(7)
C25 H25 0.9300
C26 H26 0.9300

loop_
_geom_torsion_atom_site_label_1
_geom_torsion_atom_site_label_2
_geom_torsion_atom_site_label_3
_geom_torsion_atom_site_label_4
_geom_torsion
C2 N1 C1 O1 3.2(9)
C2 N1 C1 C8 -173.8(5)
C1 N1 C2 C7 -158.9(6)
C1 N1 C2 C3 23.2(9)
C7 C2 C3 C4 0.4(11)
N1 C2 C3 C4 178.3(7)
C2 C3 C4 C5 -0.2(15)
C3 C4 C5 C6 -1.1(19)
C4 C5 C6 C7 2.1(18)
N1 C2 C7 C6 -177.3(7)
C3 C2 C7 C6 0.5(10)
N1 C2 C7 Br 0.1(8)
C3 C2 C7 Br 177.9(5)
C5 C6 C7 C2 -1.8(13)
C5 C6 C7 Br -179.1(8)
O1 C1 C8 C21 144.3(5)
N1 C1 C8 C21 -38.7(5)
O1 C1 C8 C9 -94.0(6)
N1 C1 C8 C9 83.0(5)
O1 C1 C8 C15 22.6(7)
N1 C1 C8 C15 -160.4(4)
C21 C8 C9 C14 109.2(5)
C15 C8 C9 C14 -128.2(5)
C1 C8 C9 C14 -10.8(6)
C21 C8 C9 C10 -72.2(5)
C15 C8 C9 C10 50.4(5)
C1 C8 C9 C10 167.8(4)
C14 C9 C10 C11 -1.9(7)
C8 C9 C10 C11 179.5(4)
C9 C10 C11 C12 1.7(8)
C10 C11 C12 C13 -0.7(9)
C11 C12 C13 C14 0.0(10)
C10 C9 C14 C13 1.1(8)
C8 C9 C14 C13 179.7(5)
C12 C13 C14 C9 -0.2(10)
C21 C8 C15 C16 0.2(6)
C9 C8 C15 C16 -122.4(5)
C1 C8 C15 C16 120.2(5)
C21 C8 C15 C20 176.7(4)
C9 C8 C15 C20 54.1(5)
C1 C8 C15 C20 -63.3(5)
C20 C15 C16 C17 0.5(7)
C8 C15 C16 C17 177.0(4)
C15 C16 C17 C18 0.4(8)
C16 C17 C18 C19 -0.6(8)
C17 C18 C19 C20 -0.1(8)
C18 C19 C20 C15 0.9(8)
C16 C15 C20 C19 -1.1(7)
C8 C15 C20 C19 -177.8(5)
C9 C8 C21 C26 5.7(6)
C15 C8 C21 C26 -114.4(5)
C1 C8 C21 C26 125.6(5)
C9 C8 C21 C22 -173.6(4)
C15 C8 C21 C22 66.3(6)
C1 C8 C21 C22 -53.6(6)
C26 C21 C22 C23 0.2(8)
C8 C21 C22 C23 179.5(5)
C21 C22 C23 C24 0.3(9)
C22 C23 C24 C25 -0.6(9)
C23 C24 C25 C26 0.5(10)
C24 C25 C26 C21 0.0(9)
C22 C21 C26 C25 -0.3(8)
C8 C21 C26 C25 -179.6(5)

loop_
_cod_related_entry_id
_cod_related_entry_database
_cod_related_entry_code
1 ChemSpider 30661416
